data_7042532
loop_
_publ_author_name
'Valkonen, Arto'
'Lombardo, Giuseppe M.'
'Rissanen, Kari'
'Punzo, Francesco'
'Cametti, Massimo'

_publ_section_title
;
 X-Ray crystallographic and computational study on uranyl-salophen
 complexes bearing nitro groups.
;
_journal_issue 16
_journal_name_full 'Dalton transactions (Cambridge, England : 2003)'
_journal_page_first 5240
_journal_page_last 5249
_journal_paper_doi 10.1039/c6dt04773d
_journal_volume 46
_journal_year 2017
_chemical_formula_moiety 'C23 H18 N6 O11 U'
_chemical_formula_sum 'C23 H18 N6 O11 U'
_chemical_formula_weight 792.46
_chemical_name_systematic
;
 ?
;
_space_group_crystal_system triclinic
_space_group_IT_number 2
_space_group_name_Hall '-P 1'
_space_group_name_H-M_alt 'P -1'
_symmetry_space_group_name_Hall '-P 1'
_symmetry_space_group_name_H-M 'P -1'
_atom_sites_solution_hydrogens mixed
_audit_creation_method SHELXL-2013
_audit_update_record
;
2016-11-27 deposited with the CCDC.
2017-03-20 downloaded from the CCDC.
;
_cell_angle_alpha 115.801(2)
_cell_angle_beta 102.929(2)
_cell_angle_gamma 96.343(2)
_cell_formula_units_Z 2
_cell_length_a 8.6139(3)
_cell_length_b 12.4803(5)
_cell_length_c 13.4843(5)
_cell_measurement_reflns_used 19464
_cell_measurement_temperature 123(2)
_cell_measurement_theta_max 28.283
_cell_measurement_theta_min 0.407
_cell_volume 1235.81(9)
_computing_cell_refinement 'DENZO-SMN (Otwinowski & Minor, 1997)'
_computing_data_collection 'Collect (Bruker, 2004)'
_computing_data_reduction 'DENZO-SMN (Otwinowski & Minor, 1997)'
_computing_molecular_graphics 'SHELXL-2013 (Sheldrick, 2013)'
_computing_publication_material 'SHELXL-2013 (Sheldrick, 2013)'
_computing_structure_refinement 'SHELXL-2013 (Sheldrick, 2013)'
_computing_structure_solution 'SIR-2002 (Burla, et al., 2003)'
_diffrn_ambient_temperature 123(2)
_diffrn_detector_area_resol_mean 9
_diffrn_measured_fraction_theta_full 0.999
_diffrn_measured_fraction_theta_max 0.999
_diffrn_measurement_device_type 'Bruker Kappa APEX-II'
_diffrn_measurement_method '\f and \w scans'
_diffrn_radiation_monochromator graphite
_diffrn_radiation_type MoK\a
_diffrn_radiation_wavelength 0.71073
_diffrn_reflns_av_R_equivalents 0.0728
_diffrn_reflns_av_unetI/netI 0.0763
_diffrn_reflns_Laue_measured_fraction_full 0.999
_diffrn_reflns_Laue_measured_fraction_max 0.999
_diffrn_reflns_limit_h_max 9
_diffrn_reflns_limit_h_min -10
_diffrn_reflns_limit_k_max 14
_diffrn_reflns_limit_k_min -14
_diffrn_reflns_limit_l_max 16
_diffrn_reflns_limit_l_min -16
_diffrn_reflns_number 17012
_diffrn_reflns_point_group_measured_fraction_full 0.999
_diffrn_reflns_point_group_measured_fraction_max 0.999
_diffrn_reflns_theta_full 25.242
_diffrn_reflns_theta_max 25.249
_diffrn_reflns_theta_min 2.497
_diffrn_source 'fine-focus sealed tube'
_exptl_absorpt_coefficient_mu 6.644
_exptl_absorpt_correction_T_max 0.7724
_exptl_absorpt_correction_T_min 0.6278
_exptl_absorpt_correction_type multi-scan
_exptl_absorpt_process_details 'Sadabs (Sheldrick, 1999)'
_exptl_crystal_colour orange
_exptl_crystal_density_diffrn 2.130
_exptl_crystal_description plate
_exptl_crystal_F_000 756
_exptl_crystal_size_max 0.100
_exptl_crystal_size_mid 0.060
_exptl_crystal_size_min 0.040
_refine_diff_density_max 1.089
_refine_diff_density_min -0.966
_refine_diff_density_rms 0.157
_refine_ls_extinction_method none
_refine_ls_goodness_of_fit_ref 1.032
_refine_ls_hydrogen_treatment mixed
_refine_ls_matrix_type full
_refine_ls_number_parameters 377
_refine_ls_number_reflns 4476
_refine_ls_number_restraints 38
_refine_ls_restrained_S_all 1.032
_refine_ls_R_factor_all 0.0596
_refine_ls_R_factor_gt 0.0430
_refine_ls_shift/su_max 0.001
_refine_ls_shift/su_mean 0.000
_refine_ls_structure_factor_coef Fsqd
_refine_ls_weighting_details 'w=1/[\s^2^(Fo^2^)+3.7779P] where P=(Fo^2^+2Fc^2^)/3'
_refine_ls_weighting_scheme calc
_refine_ls_wR_factor_gt 0.0715
_refine_ls_wR_factor_ref 0.0754
_reflns_Friedel_coverage 0.000
_reflns_number_gt 3676
_reflns_number_total 4476
_reflns_threshold_expression 'I > 2\s(I)'
_cod_data_source_file c6dt04773d2.cif
_cod_data_source_block 4_DMF
_cod_depositor_comments 'Adding full bibliography for 7042530--7042535.cif.'
_cod_original_cell_volume 1235.81(8)
_cod_database_code 7042532
_shelx_space_group_comment
;
The symmetry employed for this shelxl refinement is uniquely defined
by the following loop, which should always be used as a source of
symmetry information in preference to the above space-group names.
They are only intended as comments.
;
_shelx_estimated_absorpt_t_min 0.556
_shelx_estimated_absorpt_t_max 0.777
_shelxl_version_number 2013-4

loop_
_space_group_symop_operation_xyz
'x, y, z'
'-x, -y, -z'

loop_
_atom_site_label
_atom_site_type_symbol
_atom_site_fract_x
_atom_site_fract_y
_atom_site_fract_z
_atom_site_U_iso_or_equiv
_atom_site_adp_type
_atom_site_occupancy
_atom_site_site_symmetry_order
_atom_site_calc_flag
_atom_site_refinement_flags_posn
_atom_site_refinement_flags_adp
_atom_site_refinement_flags_occupancy
_atom_site_disorder_assembly
_atom_site_disorder_group
U1 U 0.51497(3) 0.29962(3) 0.66314(2) 0.02856(10) Uani 1 1 d . . . . .
O1 O 0.3536(6) 0.1717(4) 0.6184(4) 0.0343(12) Uani 1 1 d . . . . .
O2 O 0.6641(6) 0.4357(5) 0.7090(4) 0.0418(13) Uani 1 1 d . . . . .
O3 O 0.7195(6) 0.2063(5) 0.7116(4) 0.0449(14) Uani 1 1 d . . . . .
O10 O 0.5326(6) 0.3548(4) 0.8506(4) 0.0330(11) Uani 1 1 d . . . . .
O13A O 0.1184(7) 0.3133(5) 1.1599(5) 0.0493(15) Uani 1 1 d . . . . .
O13B O -0.0457(8) 0.3725(5) 1.0583(5) 0.0532(16) Uani 1 1 d . . . . .
O18 O 0.5743(6) 0.2028(5) 0.4951(4) 0.0398(13) Uani 1 1 d . . . . .
O21A O 0.3595(8) -0.1145(5) -0.0385(5) 0.0622(18) Uani 1 1 d . . . . .
O21B O 0.1974(10) 0.0076(7) -0.0223(5) 0.092(3) Uani 1 1 d . . . . .
N7 N 0.3122(7) 0.4300(5) 0.7235(5) 0.0281(13) Uani 1 1 d . . . . .
N13 N 0.0856(9) 0.3452(6) 1.0855(5) 0.0418(17) Uani 1 1 d . . . . .
N15 N 0.3457(7) 0.3469(5) 0.5074(5) 0.0309(14) Uani 1 1 d . . . . .
N21 N 0.3056(10) -0.0297(7) 0.0192(6) 0.054(2) Uani 1 1 d . . . . .
C1 C 0.2808(8) 0.4536(6) 0.5519(6) 0.0307(9) Uani 1 1 d D . . . .
C6 C 0.2667(8) 0.4962(6) 0.6634(6) 0.0307(9) Uani 1 1 d D . . . .
O3A O 0.0795(9) 0.6403(7) 0.3838(7) 0.034(2) Uani 0.615(7) 1 d D . P A 1
O3B O 0.0474(14) 0.7796(9) 0.5388(9) 0.041(3) Uani 0.615(7) 1 d D U P A 1
N3 N 0.0955(11) 0.6885(8) 0.4887(8) 0.031(2) Uani 0.615(7) 1 d D . P A 1
C2 C 0.2218(15) 0.5213(12) 0.4966(12) 0.0307(9) Uani 0.615(7) 1 d D . P A 1
H2 H 0.2204 0.4949 0.4188 0.037 Uiso 0.615(7) 1 calc R U P A 1
C3 C 0.1647(15) 0.6272(11) 0.5534(11) 0.0307(9) Uani 0.615(7) 1 d D . P A 1
C4 C 0.1663(15) 0.6697(12) 0.6654(11) 0.0307(9) Uani 0.615(7) 1 d D . P A 1
H4 H 0.1309 0.7423 0.7032 0.037 Uiso 0.615(7) 1 calc R U P A 1
C5 C 0.2195(19) 0.6067(14) 0.7234(11) 0.0307(9) Uani 0.615(7) 1 d D . P A 1
H5 H 0.2247 0.6366 0.8023 0.037 Uiso 0.615(7) 1 calc R U P A 1
O3AB O 0.0793(17) 0.7922(12) 0.7544(12) 0.043(3) Uani 0.385(7) 1 d D . P A 2
O3BB O 0.056(2) 0.7982(17) 0.5958(16) 0.043(3) Uani 0.385(7) 1 d D U P A 2
N3B N 0.0991(17) 0.7544(13) 0.6605(12) 0.034(4) Uani 0.385(7) 1 d D . P A 2
C2B C 0.261(2) 0.5078(14) 0.4807(17) 0.0307(9) Uani 0.385(7) 1 d D . P A 2
H2B H 0.2926 0.4791 0.4123 0.037 Uiso 0.385(7) 1 calc DR U P A 2
C3B C 0.193(2) 0.6035(18) 0.5159(16) 0.0307(9) Uani 0.385(7) 1 d D . P A 2
H3B H 0.1625 0.6395 0.4675 0.037 Uiso 0.385(7) 1 calc R U P A 2
C4B C 0.167(2) 0.6489(17) 0.6189(16) 0.0307(9) Uani 0.385(7) 1 d D . P A 2
C5B C 0.199(3) 0.597(2) 0.6941(17) 0.0307(9) Uani 0.385(7) 1 d D . P A 2
H5B H 0.1734 0.6309 0.7649 0.037 Uiso 0.385(7) 1 calc R U P A 2
C8 C 0.2343(9) 0.4297(6) 0.7956(6) 0.0294(16) Uani 1 1 d . . . . .
H8 H 0.1398 0.4624 0.7937 0.035 Uiso 1 1 calc R U . . .
C9 C 0.2758(9) 0.3852(6) 0.8781(6) 0.0280(16) Uani 1 1 d . . . . .
C10 C 0.4257(9) 0.3526(6) 0.9043(6) 0.0337(17) Uani 1 1 d . . . . .
C11 C 0.4614(9) 0.3222(6) 0.9961(6) 0.0325(17) Uani 1 1 d . . . . .
H11 H 0.5630 0.3023 1.0162 0.039 Uiso 1 1 calc R U . . .
C12 C 0.3535(9) 0.3212(6) 1.0554(6) 0.0323(17) Uani 1 1 d . . . . .
H12 H 0.3795 0.3011 1.1166 0.039 Uiso 1 1 calc R U . . .
C13 C 0.2036(10) 0.3499(7) 1.0253(6) 0.0368(19) Uani 1 1 d . . . . .
C14 C 0.1665(10) 0.3853(6) 0.9407(6) 0.0344(18) Uani 1 1 d . . . . .
H14 H 0.0671 0.4097 0.9251 0.041 Uiso 1 1 calc R U . . .
C16 C 0.3071(9) 0.2805(7) 0.3959(6) 0.0354(18) Uani 1 1 d . . . . .
H16 H 0.2259 0.3013 0.3515 0.042 Uiso 1 1 calc DR U . . .
C17 C 0.3712(9) 0.1803(7) 0.3312(6) 0.0357(18) Uani 1 1 d . . . . .
C18 C 0.5084(8) 0.1467(7) 0.3842(6) 0.0324(17) Uani 1 1 d . . . . .
C19 C 0.5690(9) 0.0526(7) 0.3124(6) 0.0366(18) Uani 1 1 d . . . . .
H19 H 0.6573 0.0278 0.3463 0.044 Uiso 1 1 calc R U . . .
C20 C 0.5043(9) -0.0042(7) 0.1954(7) 0.0381(19) Uani 1 1 d . . . . .
H20 H 0.5478 -0.0675 0.1484 0.046 Uiso 1 1 calc R U . . .
C21 C 0.3745(10) 0.0307(7) 0.1447(6) 0.0389(19) Uani 1 1 d . . . . .
C22 C 0.3090(9) 0.1222(7) 0.2122(6) 0.0391(19) Uani 1 1 d . . . . .
H22 H 0.2205 0.1452 0.1763 0.047 Uiso 1 1 calc R U . . .
C23 C 0.8088(10) 0.1680(8) 0.7670(8) 0.047(2) Uani 1 1 d D U . . .
H23 H 0.796(10) 0.193(7) 0.842(3) 0.056 Uiso 1 1 d D U . . .
N24 N 0.9154(8) 0.1052(6) 0.7307(6) 0.0500(17) Uani 1 1 d . U . . .
C25 C 1.0217(11) 0.0650(9) 0.8004(10) 0.081(3) Uani 1 1 d . U . . .
H25A H 1.0926 0.0210 0.7579 0.122 Uiso 1 1 calc R U . . .
H25B H 0.9549 0.0104 0.8177 0.122 Uiso 1 1 calc R U . . .
H25C H 1.0895 0.1363 0.8728 0.122 Uiso 1 1 calc R U . . .
C26 C 0.9306(11) 0.0729(8) 0.6171(8) 0.062(3) Uani 1 1 d . U . . .
H26A H 1.0165 0.0275 0.6048 0.093 Uiso 1 1 calc R U . . .
H26B H 0.9596 0.1476 0.6111 0.093 Uiso 1 1 calc R U . . .
H26C H 0.8261 0.0216 0.5583 0.093 Uiso 1 1 calc R U . . .

loop_
_atom_site_aniso_label
_atom_site_aniso_U_11
_atom_site_aniso_U_22
_atom_site_aniso_U_33
_atom_site_aniso_U_23
_atom_site_aniso_U_13
_atom_site_aniso_U_12
U1 0.02614(15) 0.03963(17) 0.02710(15) 0.01904(13) 0.01236(11) 0.01203(11)
O1 0.029(3) 0.039(3) 0.043(3) 0.024(3) 0.014(2) 0.014(2)
O2 0.040(3) 0.054(3) 0.028(3) 0.019(3) 0.013(2) -0.008(3)
O3 0.036(3) 0.066(4) 0.046(3) 0.035(3) 0.013(3) 0.028(3)
O10 0.039(3) 0.045(3) 0.028(3) 0.024(3) 0.017(2) 0.017(2)
O13A 0.083(4) 0.054(4) 0.046(3) 0.039(3) 0.040(3) 0.038(3)
O13B 0.071(4) 0.068(4) 0.063(4) 0.048(4) 0.049(3) 0.042(4)
O18 0.025(3) 0.062(4) 0.027(3) 0.015(3) 0.008(2) 0.014(3)
O21A 0.101(5) 0.053(4) 0.032(3) 0.016(3) 0.017(3) 0.040(4)
O21B 0.134(7) 0.104(6) 0.034(4) 0.028(4) 0.005(4) 0.072(6)
N7 0.032(3) 0.031(3) 0.030(3) 0.020(3) 0.011(3) 0.015(3)
N13 0.070(5) 0.041(4) 0.035(4) 0.025(3) 0.032(4) 0.028(4)
N15 0.025(3) 0.044(4) 0.031(4) 0.023(3) 0.013(3) 0.006(3)
N21 0.088(6) 0.050(5) 0.028(4) 0.020(4) 0.013(4) 0.030(5)
C1 0.0294(19) 0.036(2) 0.036(2) 0.024(2) 0.0121(18) 0.0099(16)
C6 0.0294(19) 0.036(2) 0.036(2) 0.024(2) 0.0121(18) 0.0099(16)
O3A 0.032(5) 0.045(5) 0.033(5) 0.025(4) 0.010(4) 0.011(4)
O3B 0.052(6) 0.037(6) 0.038(6) 0.015(6) 0.021(6) 0.024(5)
N3 0.034(6) 0.036(6) 0.038(6) 0.026(5) 0.019(5) 0.009(5)
C2 0.0294(19) 0.036(2) 0.036(2) 0.024(2) 0.0121(18) 0.0099(16)
C3 0.0294(19) 0.036(2) 0.036(2) 0.024(2) 0.0121(18) 0.0099(16)
C4 0.0294(19) 0.036(2) 0.036(2) 0.024(2) 0.0121(18) 0.0099(16)
C5 0.0294(19) 0.036(2) 0.036(2) 0.024(2) 0.0121(18) 0.0099(16)
O3AB 0.049(6) 0.036(6) 0.049(8) 0.021(6) 0.017(6) 0.023(5)
O3BB 0.049(6) 0.036(6) 0.049(8) 0.021(6) 0.017(6) 0.023(5)
N3B 0.027(9) 0.040(10) 0.033(10) 0.021(9) 0.000(7) 0.001(8)
C2B 0.0294(19) 0.036(2) 0.036(2) 0.024(2) 0.0121(18) 0.0099(16)
C3B 0.0294(19) 0.036(2) 0.036(2) 0.024(2) 0.0121(18) 0.0099(16)
C4B 0.0294(19) 0.036(2) 0.036(2) 0.024(2) 0.0121(18) 0.0099(16)
C5B 0.0294(19) 0.036(2) 0.036(2) 0.024(2) 0.0121(18) 0.0099(16)
C8 0.034(4) 0.037(4) 0.034(4) 0.023(4) 0.021(3) 0.018(3)
C9 0.042(4) 0.027(4) 0.021(4) 0.013(3) 0.013(3) 0.015(3)
C10 0.049(5) 0.031(4) 0.024(4) 0.013(4) 0.016(4) 0.012(4)
C11 0.048(5) 0.031(4) 0.025(4) 0.016(4) 0.014(4) 0.018(4)
C12 0.048(5) 0.029(4) 0.029(4) 0.017(4) 0.019(4) 0.017(4)
C13 0.067(6) 0.035(4) 0.027(4) 0.019(4) 0.031(4) 0.027(4)
C14 0.056(5) 0.029(4) 0.028(4) 0.013(4) 0.024(4) 0.024(4)
C16 0.033(4) 0.049(5) 0.035(5) 0.027(4) 0.016(4) 0.007(4)
C17 0.035(4) 0.049(5) 0.033(4) 0.026(4) 0.016(4) 0.007(4)
C18 0.026(4) 0.045(5) 0.024(4) 0.017(4) 0.008(3) -0.004(3)
C19 0.034(4) 0.048(5) 0.032(4) 0.023(4) 0.010(4) 0.011(4)
C20 0.042(5) 0.040(5) 0.046(5) 0.026(4) 0.022(4) 0.014(4)
C21 0.054(5) 0.030(4) 0.026(4) 0.008(4) 0.013(4) 0.007(4)
C22 0.044(5) 0.054(5) 0.030(4) 0.030(4) 0.008(4) 0.012(4)
C23 0.033(4) 0.058(5) 0.053(5) 0.032(5) 0.013(4) 0.004(4)
N24 0.034(4) 0.050(4) 0.069(4) 0.038(4) 0.002(3) 0.007(3)
C25 0.047(6) 0.062(6) 0.123(8) 0.058(6) -0.022(6) 0.012(5)
C26 0.048(5) 0.051(6) 0.076(7) 0.018(5) 0.022(5) 0.013(5)

loop_
_atom_type_symbol
_atom_type_description
_atom_type_scat_dispersion_real
_atom_type_scat_dispersion_imag
_atom_type_scat_source
C C 0.0033 0.0016 'International Tables Vol C Tables 4.2.6.8 and 6.1.1.4'
H H 0.0000 0.0000 'International Tables Vol C Tables 4.2.6.8 and 6.1.1.4'
N N 0.0061 0.0033 'International Tables Vol C Tables 4.2.6.8 and 6.1.1.4'
O O 0.0106 0.0060 'International Tables Vol C Tables 4.2.6.8 and 6.1.1.4'
U U -9.6767 9.6646 'International Tables Vol C Tables 4.2.6.8 and 6.1.1.4'

loop_
_geom_angle_atom_site_label_1
_geom_angle_atom_site_label_2
_geom_angle_atom_site_label_3
_geom_angle
O1 U1 O2 175.1(2)
O1 U1 O18 90.5(2)
O2 U1 O18 92.0(2)
O1 U1 O10 89.41(19)
O2 U1 O10 89.99(19)
O18 U1 O10 155.93(16)
O1 U1 O3 93.62(19)
O2 U1 O3 91.1(2)
O18 U1 O3 77.57(17)
O10 U1 O3 78.42(17)
O1 U1 N7 86.31(19)
O2 U1 N7 88.9(2)
O18 U1 N7 133.62(17)
O10 U1 N7 70.38(16)
O3 U1 N7 148.80(17)
O1 U1 N15 89.62(19)
O2 U1 N15 87.3(2)
O18 U1 N15 69.66(17)
O10 U1 N15 134.40(16)
O3 U1 N15 147.10(17)
N7 U1 N15 64.06(17)
C23 O3 U1 159.6(5)
C10 O10 U1 134.0(5)
C18 O18 U1 142.3(4)
C8 N7 C6 117.7(5)
C8 N7 U1 124.9(4)
C6 N7 U1 117.0(4)
O13A N13 O13B 122.8(6)
O13A N13 C13 118.8(6)
O13B N13 C13 118.4(6)
C16 N15 C1 118.0(6)
C16 N15 U1 126.7(5)
C1 N15 U1 115.1(4)
O21B N21 O21A 123.7(7)
O21B N21 C21 118.0(7)
O21A N21 C21 118.3(7)
C2B C1 C6 129.3(9)
C6 C1 C2 113.7(7)
C2B C1 N15 112.8(9)
C6 C1 N15 117.3(5)
C2 C1 N15 128.9(7)
C5B C6 C1 111.3(10)
C5B C6 N7 130.2(10)
C1 C6 N7 118.4(6)
C1 C6 C5 123.9(7)
N7 C6 C5 117.6(7)
O3B N3 O3A 123.3(9)
O3B N3 C3 118.5(9)
O3A N3 C3 118.0(9)
C1 C2 C3 122.2(10)
C1 C2 H2 118.9
C3 C2 H2 118.9
C4 C3 C2 121.1(11)
C4 C3 N3 119.5(11)
C2 C3 N3 119.3(10)
C3 C4 C5 119.5(12)
C3 C4 H4 120.3
C5 C4 H4 120.3
C4 C5 C6 119.0(11)
C4 C5 H5 120.5
C6 C5 H5 120.5
O3AB N3B O3BB 123.0(16)
O3AB N3B C4B 118.7(14)
O3BB N3B C4B 118.2(14)
C3B C2B C1 114.7(15)
C3B C2B H2B 122.7
C1 C2B H2B 122.7
C4B C3B C2B 120.3(18)
C4B C3B H3B 119.9
C2B C3B H3B 119.9
C3B C4B C5B 124.0(17)
C3B C4B N3B 121.4(16)
C5B C4B N3B 114.7(14)
C6 C5B C4B 119.5(16)
C6 C5B H5B 120.3
C4B C5B H5B 120.3
N7 C8 C9 127.0(6)
N7 C8 H8 116.5
C9 C8 H8 116.5
C14 C9 C10 119.7(6)
C14 C9 C8 117.0(6)
C10 C9 C8 123.1(6)
O10 C10 C9 121.7(6)
O10 C10 C11 120.0(6)
C9 C10 C11 118.3(6)
C12 C11 C10 121.5(7)
C12 C11 H11 119.2
C10 C11 H11 119.2
C11 C12 C13 119.2(6)
C11 C12 H12 120.4
C13 C12 H12 120.4
C14 C13 C12 121.4(6)
C14 C13 N13 118.9(7)
C12 C13 N13 119.6(6)
C13 C14 C9 119.8(7)
C13 C14 H14 120.1
C9 C14 H14 120.1
N15 C16 C17 128.4(7)
N15 C16 H16 115.8
C17 C16 H16 115.8
C22 C17 C16 118.0(7)
C22 C17 C18 119.0(7)
C16 C17 C18 122.7(7)
O18 C18 C19 121.0(6)
O18 C18 C17 120.7(6)
C19 C18 C17 118.3(6)
C20 C19 C18 121.5(7)
C20 C19 H19 119.2
C18 C19 H19 119.2
C19 C20 C21 119.9(7)
C19 C20 H20 120.1
C21 C20 H20 120.1
C22 C21 C20 120.7(7)
C22 C21 N21 119.4(7)
C20 C21 N21 119.9(7)
C17 C22 C21 120.6(7)
C17 C22 H22 119.7
C21 C22 H22 119.7
O3 C23 N24 124.6(8)
O3 C23 H23 112(5)
N24 C23 H23 123(5)
C23 N24 C26 120.3(7)
C23 N24 C25 122.6(8)
C26 N24 C25 117.0(8)
N24 C25 H25A 109.5
N24 C25 H25B 109.5
H25A C25 H25B 109.5
N24 C25 H25C 109.5
H25A C25 H25C 109.5
H25B C25 H25C 109.5
N24 C26 H26A 109.5
N24 C26 H26B 109.5
H26A C26 H26B 109.5
N24 C26 H26C 109.5
H26A C26 H26C 109.5
H26B C26 H26C 109.5

loop_
_geom_bond_atom_site_label_1
_geom_bond_atom_site_label_2
_geom_bond_distance
U1 O1 1.772(5)
U1 O2 1.779(5)
U1 O18 2.264(5)
U1 O10 2.276(4)
U1 O3 2.342(5)
U1 N7 2.545(5)
U1 N15 2.604(5)
O3 C23 1.230(9)
O10 C10 1.298(8)
O13A N13 1.221(7)
O13B N13 1.241(8)
O18 C18 1.293(8)
O21A N21 1.223(8)
O21B N21 1.220(8)
N7 C8 1.300(8)
N7 C6 1.416(8)
N13 C13 1.447(9)
N15 C16 1.300(9)
N15 C1 1.437(8)
N21 C21 1.458(9)
C1 C2B 1.388(17)
C1 C6 1.399(9)
C1 C2 1.415(14)
C6 C5B 1.382(19)
C6 C5 1.422(15)
O3A N3 1.238(9)
O3B N3 1.217(10)
N3 C3 1.467(13)
C2 C3 1.416(15)
C2 H2 0.9500
C3 C4 1.362(14)
C4 C5 1.376(15)
C4 H4 0.9500
C5 H5 0.9500
O3AB N3B 1.204(13)
O3BB N3B 1.229(13)
N3B C4B 1.439(17)
C2B C3B 1.333(19)
C2B H2B 0.9500
C3B C4B 1.332(18)
C3B H3B 0.9500
C4B C5B 1.418(19)
C5B H5B 0.9500
C8 C9 1.442(9)
C8 H8 0.9500
C9 C14 1.398(9)
C9 C10 1.412(10)
C10 C11 1.426(9)
C11 C12 1.357(9)
C11 H11 0.9500
C12 C13 1.398(10)
C12 H12 0.9500
C13 C14 1.381(9)
C14 H14 0.9500
C16 C17 1.431(10)
C16 H16 0.9500
C17 C22 1.380(10)
C17 C18 1.441(10)
C18 C19 1.400(10)
C19 C20 1.359(10)
C19 H19 0.9500
C20 C21 1.390(10)
C20 H20 0.9500
C21 C22 1.385(10)
C22 H22 0.9500
C23 N24 1.313(10)
C23 H23 0.95(2)
N24 C26 1.446(11)
N24 C25 1.450(10)
C25 H25A 0.9800
C25 H25B 0.9800
C25 H25C 0.9800
C26 H26A 0.9800
C26 H26B 0.9800
C26 H26C 0.9800

loop_
_geom_torsion_atom_site_label_1
_geom_torsion_atom_site_label_2
_geom_torsion_atom_site_label_3
_geom_torsion_atom_site_label_4
_geom_torsion
C16 N15 C1 C2B -32.0(11)
U1 N15 C1 C2B 152.0(9)
C16 N15 C1 C6 155.7(6)
U1 N15 C1 C6 -20.3(7)
C16 N15 C1 C2 -21.7(12)
U1 N15 C1 C2 162.3(8)
C2B C1 C6 C5B 10.8(19)
C2 C1 C6 C5B -0.6(15)
N15 C1 C6 C5B -178.4(13)
C2B C1 C6 N7 -172.7(12)
C2 C1 C6 N7 175.9(8)
N15 C1 C6 N7 -1.9(9)
C2B C1 C6 C5 3.0(17)
C2 C1 C6 C5 -8.4(14)
N15 C1 C6 C5 173.8(10)
C8 N7 C6 C5B 27.2(18)
U1 N7 C6 C5B -160.2(15)
C8 N7 C6 C1 -148.5(7)
U1 N7 C6 C1 24.1(8)
C8 N7 C6 C5 35.5(12)
U1 N7 C6 C5 -151.9(9)
C2B C1 C2 C3 -147(4)
C6 C1 C2 C3 4.1(14)
N15 C1 C2 C3 -178.5(9)
C1 C2 C3 C4 0.9(18)
C1 C2 C3 N3 -176.1(10)
O3B N3 C3 C4 3.2(17)
O3A N3 C3 C4 -172.4(11)
O3B N3 C3 C2 -179.8(11)
O3A N3 C3 C2 4.7(16)
C2 C3 C4 C5 -2.0(19)
N3 C3 C4 C5 175.0(12)
C3 C4 C5 C6 -2(2)
C5B C6 C5 C4 -23(6)
C1 C6 C5 C4 7.7(19)
N7 C6 C5 C4 -176.5(11)
C6 C1 C2B C3B -12(2)
C2 C1 C2B C3B 23(3)
N15 C1 C2B C3B 176.7(14)
C1 C2B C3B C4B 8(3)
C2B C3B C4B C5B -4(3)
C2B C3B C4B N3B 178.0(18)
O3AB N3B C4B C3B -179.6(19)
O3BB N3B C4B C3B 4(3)
O3AB N3B C4B C5B 2(3)
O3BB N3B C4B C5B -174(2)
C1 C6 C5B C4B -5(3)
N7 C6 C5B C4B 178.6(14)
C5 C6 C5B C4B 148(8)
C3B C4B C5B C6 3(3)
N3B C4B C5B C6 -179.0(18)
C6 N7 C8 C9 -169.8(7)
U1 N7 C8 C9 18.3(10)
N7 C8 C9 C14 -175.1(7)
N7 C8 C9 C10 10.5(12)
U1 O10 C10 C9 -40.7(10)
U1 O10 C10 C11 142.3(5)
C14 C9 C10 O10 -177.9(7)
C8 C9 C10 O10 -3.7(11)
C14 C9 C10 C11 -0.9(10)
C8 C9 C10 C11 173.4(6)
O10 C10 C11 C12 178.8(7)
C9 C10 C11 C12 1.7(11)
C10 C11 C12 C13 0.3(11)
C11 C12 C13 C14 -3.3(11)
C11 C12 C13 N13 178.0(7)
O13A N13 C13 C14 179.7(7)
O13B N13 C13 C14 0.4(10)
O13A N13 C13 C12 -1.7(10)
O13B N13 C13 C12 179.1(7)
C12 C13 C14 C9 4.2(11)
N13 C13 C14 C9 -177.2(7)
C10 C9 C14 C13 -2.0(11)
C8 C9 C14 C13 -176.6(6)
C1 N15 C16 C17 171.5(6)
U1 N15 C16 C17 -13.0(10)
N15 C16 C17 C22 179.1(7)
N15 C16 C17 C18 -7.7(11)
U1 O18 C18 C19 -149.4(6)
U1 O18 C18 C17 31.1(11)
C22 C17 C18 O18 177.0(7)
C16 C17 C18 O18 3.9(10)
C22 C17 C18 C19 -2.5(10)
C16 C17 C18 C19 -175.7(6)
O18 C18 C19 C20 -177.7(7)
C17 C18 C19 C20 1.9(11)
C18 C19 C20 C21 -0.4(11)
C19 C20 C21 C22 -0.5(11)
C19 C20 C21 N21 179.7(7)
O21B N21 C21 C22 3.8(12)
O21A N21 C21 C22 -176.3(7)
O21B N21 C21 C20 -176.4(8)
O21A N21 C21 C20 3.5(12)
C16 C17 C22 C21 175.2(7)
C18 C17 C22 C21 1.7(11)
C20 C21 C22 C17 -0.2(11)
N21 C21 C22 C17 179.6(7)
U1 O3 C23 N24 175.6(10)
O3 C23 N24 C26 -2.1(13)
O3 C23 N24 C25 178.1(8)
